data_7238239
loop_
_publ_author_name
'Volkringer, Christophe'
'Loiseau, Thierry'
'Devic, Thomas'
'F\'erey, G\'erard'
'Popov, Dmitry'
'Burghammer, M.'
'Riekel, C.'

_publ_section_title
;
 A layered coordination polymer based on an azodibenzoate linker connected
 to aluminium (MIL-129)
;
_journal_issue 10
_journal_name_full CrystEngComm
_journal_page_first 3225
_journal_paper_doi 10.1039/c002214d
_journal_volume 12
_journal_year 2010
_chemical_formula_moiety '(Al3+), (OH), (C14 H8 O4 N2)'
_chemical_formula_sum 'C14 H9 Al N2 O5'
_chemical_formula_weight 312.21
_space_group_IT_number 2
_space_group_name_Hall '-P 1'
_space_group_name_H-M_alt 'P -1'
_symmetry_cell_setting triclinic
_symmetry_space_group_name_H-M 'P -1'
_atom_sites_solution_hydrogens geom
_atom_sites_solution_primary direct
_atom_sites_solution_secondary difmap
_audit_creation_method SHELXL-97
_cell_angle_alpha 83.21(2)
_cell_angle_beta 78.45(4)
_cell_angle_gamma 84.25(3)
_cell_formula_units_Z 2
_cell_length_a 6.581(5)
_cell_length_b 7.653(5)
_cell_length_c 12.830(10)
_cell_measurement_reflns_used 1384
_cell_measurement_temperature 100(2)
_cell_measurement_theta_max 31.12
_cell_measurement_theta_min 4.06
_cell_volume 626.7(8)
_computing_structure_refinement 'SHELXL-97 (Sheldrick, 1997)'
_computing_structure_solution 'SHELXS-97 (Sheldrick, 1990)'
_diffrn_ambient_temperature 100(2)
_diffrn_measured_fraction_theta_full 0.725
_diffrn_measured_fraction_theta_max 0.725
_diffrn_measurement_device_type 'goniometer setup for micro-crystallography'
_diffrn_measurement_method 'oscillation method'
_diffrn_radiation_monochromator Si-111
_diffrn_radiation_source synchrotron
_diffrn_radiation_type synchrotron
_diffrn_radiation_wavelength 0.96130
_diffrn_reflns_av_R_equivalents 0.0890
_diffrn_reflns_av_sigmaI/netI 0.1409
_diffrn_reflns_limit_h_max 6
_diffrn_reflns_limit_h_min -6
_diffrn_reflns_limit_k_max 7
_diffrn_reflns_limit_k_min -7
_diffrn_reflns_limit_l_max 10
_diffrn_reflns_limit_l_min -13
_diffrn_reflns_number 2111
_diffrn_reflns_theta_full 31.12
_diffrn_reflns_theta_max 31.12
_diffrn_reflns_theta_min 4.06
_diffrn_standards_decay_% 0
_diffrn_standards_interval_count 0
_diffrn_standards_interval_time 0
_diffrn_standards_number 0
_exptl_absorpt_coefficient_mu 0.190
_exptl_absorpt_correction_type none
_exptl_crystal_colour red
_exptl_crystal_density_diffrn 1.655
_exptl_crystal_density_method 'not measured'
_exptl_crystal_description plate
_exptl_crystal_F_000 318
_exptl_crystal_size_max 0.010
_exptl_crystal_size_mid 0.005
_exptl_crystal_size_min 0.001
_refine_diff_density_max 0.451
_refine_diff_density_min -0.444
_refine_diff_density_rms 0.104
_refine_ls_extinction_method none
_refine_ls_goodness_of_fit_ref 1.087
_refine_ls_hydrogen_treatment constr
_refine_ls_matrix_type full
_refine_ls_number_parameters 202
_refine_ls_number_reflns 1181
_refine_ls_number_restraints 138
_refine_ls_restrained_S_all 1.070
_refine_ls_R_factor_all 0.0845
_refine_ls_R_factor_gt 0.0709
_refine_ls_shift/su_max 0.006
_refine_ls_shift/su_mean 0.002
_refine_ls_structure_factor_coef Fsqd
_refine_ls_weighting_details 'calc w=1/[\s^2^(Fo^2^)+(0.1000P)^2^+0.0000P] where P=(Fo^2^+2Fc^2^)/3'
_refine_ls_weighting_scheme calc
_refine_ls_wR_factor_gt 0.1784
_refine_ls_wR_factor_ref 0.1891
_reflns_number_gt 962
_reflns_number_total 1181
_reflns_threshold_expression >2sigma(I)
_cod_data_source_file c002214d.txt
_cod_data_source_block shelxl
_cod_database_code 7238239

loop_
_symmetry_equiv_pos_as_xyz
'x, y, z'
'-x, -y, -z'

loop_
_atom_site_label
_atom_site_type_symbol
_atom_site_fract_x
_atom_site_fract_y
_atom_site_fract_z
_atom_site_U_iso_or_equiv
_atom_site_adp_type
_atom_site_occupancy
_atom_site_symmetry_multiplicity
_atom_site_calc_flag
_atom_site_refinement_flags
C1 C 0.1758(8) 0.4951(6) 0.6873(4) 0.0153(13) Uani 1 1 d U
C2 C 0.1643(8) 0.5641(6) 0.7931(4) 0.0154(13) Uani 1 1 d U
C3 C -0.0204(8) 0.6376(6) 0.8489(4) 0.0163(13) Uani 1 1 d U
H3 H -0.1436 0.6341 0.8244 0.020 Uiso 1 1 calc R
C4 C -0.0227(9) 0.7160(6) 0.9406(5) 0.0206(13) Uani 1 1 d U
H4 H -0.1468 0.7674 0.9769 0.025 Uiso 1 1 calc R
C5 C 0.1605(8) 0.7183(6) 0.9790(4) 0.0167(13) Uani 1 1 d U
C6 C 0.3462(9) 0.6429(7) 0.9230(5) 0.0225(14) Uani 1 1 d U
H6 H 0.4696 0.6453 0.9476 0.027 Uiso 1 1 calc R
C7 C 0.3471(8) 0.5650(6) 0.8314(4) 0.0185(14) Uani 1 1 d U
H7 H 0.4707 0.5129 0.7950 0.022 Uiso 1 1 calc R
C8 C 0.3035(8) 0.8902(6) 1.1972(4) 0.0154(13) Uani 1 1 d U
C9 C 0.1195(8) 0.9351(6) 1.2668(4) 0.0179(13) Uani 1 1 d U
H9 H -0.0057 0.8989 1.2571 0.021 Uiso 1 1 calc R
C10 C 0.1221(8) 1.0320(6) 1.3489(5) 0.0187(13) Uani 1 1 d U
H10 H -0.0018 1.0632 1.3943 0.022 Uiso 1 1 calc R
C11 C 0.3104(8) 1.0856(6) 1.3660(4) 0.0158(13) Uani 1 1 d U
C12 C 0.4949(9) 1.0313(7) 1.3006(5) 0.0217(14) Uani 1 1 d U
H12 H 0.6209 1.0615 1.3129 0.026 Uiso 1 1 calc R
C13 C 0.4928(9) 0.9327(7) 1.2175(5) 0.0226(14) Uani 1 1 d U
H13 H 0.6172 0.8945 1.1750 0.027 Uiso 1 1 calc R
C14 C 0.3037(8) 0.2147(7) 0.4448(5) 0.0176(13) Uani 1 1 d U
Al1 Al 0.5000 0.5000 0.5000 0.0148(7) Uani 1 2 d SU
Al2 Al 0.0000 0.5000 0.5000 0.0150(7) Uani 1 2 d SU
N1 N 0.1456(7) 0.8021(5) 1.0737(4) 0.0223(12) Uani 1 1 d U
N2 N 0.3172(7) 0.8039(5) 1.1032(4) 0.0225(12) Uani 1 1 d U
O1 O 0.3521(5) 0.4349(4) 0.6398(3) 0.0162(9) Uani 1 1 d U
O2 O 0.4749(5) 0.2758(4) 0.4499(3) 0.0196(10) Uani 1 1 d U
O3 O 0.2560(5) 0.5921(4) 0.4576(3) 0.0163(10) Uani 1 1 d U
O4 O 0.1289(5) 0.2672(4) 0.4964(3) 0.0175(10) Uani 1 1 d U
O5 O 0.0110(5) 0.5080(4) 0.6491(3) 0.0188(10) Uani 1 1 d U

loop_
_atom_site_aniso_label
_atom_site_aniso_U_11
_atom_site_aniso_U_22
_atom_site_aniso_U_33
_atom_site_aniso_U_23
_atom_site_aniso_U_13
_atom_site_aniso_U_12
C1 0.011(2) 0.017(2) 0.019(2) -0.001(2) -0.004(2) -0.0046(17)
C2 0.016(2) 0.015(2) 0.017(2) -0.0046(19) -0.004(2) -0.0048(17)
C3 0.016(2) 0.017(2) 0.017(2) -0.0020(19) -0.0035(19) -0.0015(17)
C4 0.020(2) 0.020(2) 0.022(3) -0.002(2) -0.003(2) -0.0013(17)
C5 0.018(2) 0.017(2) 0.018(2) -0.010(2) -0.006(2) -0.0019(17)
C6 0.025(3) 0.023(2) 0.023(3) -0.004(2) -0.009(2) -0.0057(18)
C7 0.018(2) 0.020(2) 0.020(3) -0.009(2) -0.005(2) -0.0029(17)
C8 0.016(2) 0.018(2) 0.015(2) -0.0031(19) -0.0059(19) -0.0022(17)
C9 0.019(2) 0.017(2) 0.020(2) -0.005(2) -0.006(2) -0.0039(17)
C10 0.021(2) 0.016(2) 0.020(3) -0.0022(19) -0.002(2) -0.0051(17)
C11 0.016(2) 0.016(2) 0.018(2) -0.001(2) -0.008(2) -0.0034(17)
C12 0.023(3) 0.021(2) 0.025(3) -0.005(2) -0.010(2) -0.0016(18)
C13 0.023(3) 0.022(2) 0.023(3) -0.009(2) -0.004(2) 0.0026(18)
C14 0.016(2) 0.017(2) 0.020(3) -0.004(2) -0.004(2) -0.0020(18)
Al1 0.0096(13) 0.0209(13) 0.0156(14) -0.0083(10) -0.0027(10) -0.0017(8)
Al2 0.0095(13) 0.0197(12) 0.0189(14) -0.0073(10) -0.0059(10) -0.0035(8)
N1 0.022(2) 0.021(2) 0.026(2) -0.0048(18) -0.0067(18) -0.0037(16)
N2 0.023(2) 0.022(2) 0.026(2) -0.0051(18) -0.0081(18) -0.0049(16)
O1 0.0153(18) 0.0202(17) 0.0146(19) -0.0064(15) -0.0039(15) -0.0006(13)
O2 0.0159(19) 0.0206(18) 0.024(2) -0.0055(15) -0.0058(15) -0.0031(13)
O3 0.0103(19) 0.0234(18) 0.0169(19) -0.0057(15) -0.0033(15) -0.0039(13)
O4 0.0153(19) 0.0189(18) 0.020(2) -0.0083(15) -0.0023(15) -0.0046(13)
O5 0.017(2) 0.0220(18) 0.020(2) -0.0067(15) -0.0049(15) -0.0039(13)

loop_
_atom_type_symbol
_atom_type_description
_atom_type_scat_dispersion_real
_atom_type_scat_dispersion_imag
_atom_type_scat_source
C C 0.0033 0.0016 'International Tables Vol C Tables 4.2.6.8 and 6.1.1.4'
Al Al 0.0645 0.0514 'International Tables Vol C Tables 4.2.6.8 and 6.1.1.4'
N N 0.0061 0.0033 'International Tables Vol C Tables 4.2.6.8 and 6.1.1.4'
O O 0.0106 0.0060 'International Tables Vol C Tables 4.2.6.8 and 6.1.1.4'
H H 0.0000 0.0000 'International Tables Vol C Tables 4.2.6.8 and 6.1.1.4'

loop_
_geom_angle_atom_site_label_1
_geom_angle_atom_site_label_2
_geom_angle_atom_site_label_3
_geom_angle
_geom_angle_site_symmetry_1
_geom_angle_site_symmetry_3
O1 C1 O5 124.3(5) . .
O1 C1 C2 117.6(5) . .
O5 C1 C2 118.0(5) . .
C7 C2 C3 119.8(5) . .
C7 C2 C1 118.5(5) . .
C3 C2 C1 121.5(5) . .
C4 C3 C2 120.3(5) . .
C4 C3 H3 119.8 . .
C2 C3 H3 119.8 . .
C3 C4 C5 120.1(5) . .
C3 C4 H4 119.9 . .
C5 C4 H4 119.9 . .
C6 C5 C4 119.4(5) . .
C6 C5 N1 123.8(5) . .
C4 C5 N1 116.8(5) . .
C7 C6 C5 120.1(5) . .
C7 C6 H6 120.0 . .
C5 C6 H6 120.0 . .
C6 C7 C2 120.2(5) . .
C6 C7 H7 119.9 . .
C2 C7 H7 119.9 . .
C9 C8 C13 119.4(5) . .
C9 C8 N2 125.0(5) . .
C13 C8 N2 115.5(5) . .
C10 C9 C8 120.2(5) . .
C10 C9 H9 119.9 . .
C8 C9 H9 119.9 . .
C9 C10 C11 120.8(5) . .
C9 C10 H10 119.6 . .
C11 C10 H10 119.6 . .
C12 C11 C10 118.9(5) . .
C12 C11 C14 121.7(5) . 1_566
C10 C11 C14 119.0(5) . 1_566
C13 C12 C11 120.4(5) . .
C13 C12 H12 119.8 . .
C11 C12 H12 119.8 . .
C12 C13 C8 120.0(6) . .
C12 C13 H13 120.0 . .
C8 C13 H13 120.0 . .
O4 C14 O2 124.0(5) . .
O4 C14 C11 118.3(5) . 1_544
O2 C14 C11 117.5(5) . 1_544
O3 Al1 O3 179.999(1) . 2_666
O3 Al1 O1 90.67(15) . .
O3 Al1 O1 89.33(15) 2_666 .
O3 Al1 O1 89.33(15) . 2_666
O3 Al1 O1 90.67(15) 2_666 2_666
O1 Al1 O1 179.999(1) . 2_666
O3 Al1 O2 90.79(15) . .
O3 Al1 O2 89.20(15) 2_666 .
O1 Al1 O2 93.46(15) . .
O1 Al1 O2 86.54(15) 2_666 .
O3 Al1 O2 89.21(15) . 2_666
O3 Al1 O2 90.80(15) 2_666 2_666
O1 Al1 O2 86.54(15) . 2_666
O1 Al1 O2 93.46(15) 2_666 2_666
O2 Al1 O2 180.0(2) . 2_666
O3 Al2 O3 180.0 2_566 .
O3 Al2 O4 90.65(15) 2_566 2_566
O3 Al2 O4 89.35(15) . 2_566
O3 Al2 O4 89.35(15) 2_566 .
O3 Al2 O4 90.65(15) . .
O4 Al2 O4 180.0 2_566 .
O3 Al2 O5 91.07(15) 2_566 2_566
O3 Al2 O5 88.93(15) . 2_566
O4 Al2 O5 93.49(14) 2_566 2_566
O4 Al2 O5 86.51(14) . 2_566
O3 Al2 O5 88.93(15) 2_566 .
O3 Al2 O5 91.07(15) . .
O4 Al2 O5 86.51(14) 2_566 .
O4 Al2 O5 93.49(14) . .
O5 Al2 O5 179.999(10) 2_566 .
N2 N1 C5 113.9(4) . .
N1 N2 C8 114.1(5) . .
C1 O1 Al1 129.6(3) . .
C14 O2 Al1 125.2(3) . .
Al1 O3 Al2 126.07(18) . .
C14 O4 Al2 128.9(3) . .
C1 O5 Al2 125.3(3) . .

loop_
_geom_bond_atom_site_label_1
_geom_bond_atom_site_label_2
_geom_bond_distance
_geom_bond_site_symmetry_2
C1 O1 1.267(6) .
C1 O5 1.268(6) .
C1 C2 1.500(7) .
C2 C7 1.388(7) .
C2 C3 1.384(8) .
C3 C4 1.380(8) .
C3 H3 0.9300 .
C4 C5 1.393(7) .
C4 H4 0.9300 .
C5 C6 1.396(8) .
C5 N1 1.422(7) .
C6 C7 1.379(7) .
C6 H6 0.9300 .
C7 H7 0.9300 .
C8 C9 1.392(7) .
C8 C13 1.398(8) .
C8 N2 1.426(7) .
C9 C10 1.362(7) .
C9 H9 0.9300 .
C10 C11 1.408(7) .
C10 H10 0.9300 .
C11 C12 1.387(8) .
C11 C14 1.487(8) 1_566
C12 C13 1.380(8) .
C12 H12 0.9300 .
C13 H13 0.9300 .
C14 O4 1.260(6) .
C14 O2 1.278(6) .
C14 C11 1.488(8) 1_544
Al1 O3 1.845(3) .
Al1 O3 1.845(3) 2_666
Al1 O1 1.897(4) .
Al1 O1 1.897(4) 2_666
Al1 O2 1.935(3) .
Al1 O2 1.935(3) 2_666
Al2 O3 1.847(3) 2_566
Al2 O3 1.847(3) .
Al2 O4 1.896(3) 2_566
Al2 O4 1.896(3) .
Al2 O5 1.937(4) 2_566
Al2 O5 1.937(4) .
N1 N2 1.262(6) .
